data_4307761
loop_
_publ_author_name
'Theocharis C. Stamatatos'
'Eleanna Diamantopoulou'
'Catherine P. Raptopoulou'
'Vassilis Psycharis'
'Albert Escuer'
'Spyros P. Perlepes'

_publ_section_title
;
Acetate/Di-2-pyridyl Ketone Oximate "Blend" as a Source of
High-Nuclearity Nickel(II) Clusters: Dependence of the Nuclearity on the
Nature of the Inorganic Anion Present
;
_journal_name_full 'Inorganic Chemistry'
_journal_page_first 2350
_journal_page_last 2352
_journal_paper_doi 10.1021/ic062262t
_journal_volume 46
_journal_year 2007
_chemical_formula_sum 'C51.2 H51.2 N13 Ni4 O12.9 S'
_chemical_formula_weight 1321.95
_chemical_name_systematic
;
 ?
;
_space_group_IT_number 2
_symmetry_cell_setting triclinic
_symmetry_space_group_name_Hall '-P 1'
_symmetry_space_group_name_H-M 'P -1'
_atom_sites_solution_hydrogens geom
_atom_sites_solution_primary direct
_atom_sites_solution_secondary difmap
_audit_creation_method SHELXL-97
_cell_angle_alpha 73.92(2)
_cell_angle_beta 69.26(3)
_cell_angle_gamma 66.57(3)
_cell_formula_units_Z 2
_cell_length_a 16.390(13)
_cell_length_b 15.295(11)
_cell_length_c 14.013(10)
_cell_measurement_reflns_used 25
_cell_measurement_temperature 298
_cell_measurement_theta_max 11.6
_cell_measurement_theta_min 5.3
_cell_volume 2976(4)
_computing_structure_refinement 'SHELXL-97 (Sheldrick, 1997)'
_computing_structure_solution 'SHELXS-86 (Sheldrick, 1986)'
_diffrn_ambient_temperature 298
_diffrn_measured_fraction_theta_full 0.994
_diffrn_measured_fraction_theta_max 0.994
_diffrn_measurement_device_type 'Crystal Logic Dual Goniometer'
_diffrn_measurement_method \q/2\q
_diffrn_radiation_monochromator graphite
_diffrn_radiation_source 'fine-focus sealed tube'
_diffrn_radiation_type MoK\a
_diffrn_radiation_wavelength 0.71073
_diffrn_reflns_av_R_equivalents 0.0328
_diffrn_reflns_av_sigmaI/netI 0.0592
_diffrn_reflns_limit_h_max 17
_diffrn_reflns_limit_h_min -18
_diffrn_reflns_limit_k_max 16
_diffrn_reflns_limit_k_min -17
_diffrn_reflns_limit_l_max 0
_diffrn_reflns_limit_l_min -15
_diffrn_reflns_number 9218
_diffrn_reflns_theta_full 23.50
_diffrn_reflns_theta_max 23.50
_diffrn_reflns_theta_min 1.57
_diffrn_standards_decay_% -2.9
_diffrn_standards_interval_count 97
_diffrn_standards_number 3
_exptl_absorpt_coefficient_mu 1.351
_exptl_absorpt_correction_type none
_exptl_crystal_colour red
_exptl_crystal_density_diffrn 1.475
_exptl_crystal_density_method 'not measured'
_exptl_crystal_description parall
_exptl_crystal_F_000 1361
_exptl_crystal_size_max 0.45
_exptl_crystal_size_mid 0.30
_exptl_crystal_size_min 0.20
_refine_diff_density_max 0.972
_refine_diff_density_min -0.604
_refine_diff_density_rms 0.114
_refine_ls_extinction_method none
_refine_ls_goodness_of_fit_ref 1.076
_refine_ls_hydrogen_treatment mixed
_refine_ls_matrix_type full
_refine_ls_number_parameters 831
_refine_ls_number_reflns 8764
_refine_ls_number_restraints 24
_refine_ls_restrained_S_all 1.076
_refine_ls_R_factor_all 0.0828
_refine_ls_R_factor_gt 0.0604
_refine_ls_shift/su_max 0.038
_refine_ls_shift/su_mean 0.002
_refine_ls_structure_factor_coef Fsqd
_refine_ls_weighting_details 'calc w=1/[\s^2^(Fo^2^)+(0.0901P)^2^+6.7646P] where P=(Fo^2^+2Fc^2^)/3'
_refine_ls_weighting_scheme calc
_refine_ls_wR_factor_gt 0.1600
_refine_ls_wR_factor_ref 0.1752
_reflns_number_gt 6758
_reflns_number_total 8764
_reflns_threshold_expression >2sigma(I)
_cod_data_source_file ic062262tsi20061128_095052.cif
_cod_data_source_block ped566
_cod_original_formula_sum 'C51.20 H51.20 N13 Ni4 O12.90 S'
_cod_database_code 4307761

loop_
_symmetry_equiv_pos_as_xyz
'x, y, z'
'-x, -y, -z'

loop_
_atom_site_label
_atom_site_type_symbol
_atom_site_fract_x
_atom_site_fract_y
_atom_site_fract_z
_atom_site_U_iso_or_equiv
_atom_site_adp_type
_atom_site_occupancy
_atom_site_symmetry_multiplicity
_atom_site_calc_flag
_atom_site_refinement_flags
_atom_site_disorder_assembly
_atom_site_disorder_group
Ni1 Ni 0.23065(5) 0.31955(5) 0.12837(6) 0.0368(2) Uani 1 1 d . . .
Ni2 Ni 0.43472(5) 0.25796(5) 0.12215(6) 0.0350(2) Uani 1 1 d . . .
Ni3 Ni 0.28093(5) 0.15387(5) 0.39793(6) 0.0355(2) Uani 1 1 d . . .
Ni4 Ni 0.26053(5) 0.36371(5) 0.38648(5) 0.0347(2) Uani 1 1 d . . .
O1 O 0.3133(3) 0.3806(3) 0.1477(3) 0.0361(9) Uani 1 1 d . . .
N1 N 0.1535(4) 0.4895(4) 0.4053(4) 0.0423(12) Uani 1 1 d . . .
N2 N 0.2643(3) 0.4252(3) 0.2337(3) 0.0329(11) Uani 1 1 d . . .
N3 N 0.1552(4) 0.4663(4) 0.0881(4) 0.0478(13) Uani 1 1 d . . .
O11 O 0.3408(3) 0.1882(3) 0.1582(3) 0.0350(9) Uani 1 1 d . . .
N11 N 0.5315(3) 0.1204(4) 0.0936(4) 0.0423(12) Uani 1 1 d . . .
N12 N 0.3499(3) 0.1261(3) 0.2473(4) 0.0337(11) Uani 1 1 d . . .
N13 N 0.3790(4) 0.0251(3) 0.4241(4) 0.0423(12) Uani 1 1 d . . .
O21 O 0.1861(3) 0.2858(3) 0.3669(3) 0.0354(9) Uani 1 1 d . . .
N21 N 0.1503(4) 0.2527(4) 0.1138(4) 0.0463(13) Uani 1 1 d . . .
N22 N 0.1651(3) 0.2823(3) 0.2815(4) 0.0363(11) Uani 1 1 d . . .
N23 N 0.1644(4) 0.1097(4) 0.4418(4) 0.0470(13) Uani 1 1 d . . .
O31 O 0.3690(3) 0.2381(3) 0.3614(3) 0.0332(9) Uani 1 1 d . . .
N31 N 0.5238(3) 0.3312(4) 0.0926(4) 0.0428(12) Uani 1 1 d . . .
N32 N 0.4303(3) 0.2606(3) 0.2710(4) 0.0325(10) Uani 1 1 d . . .
N33 N 0.3606(4) 0.3997(4) 0.4157(4) 0.0409(12) Uani 1 1 d . . .
O41 O 0.2949(3) 0.3213(3) -0.0240(3) 0.0491(11) Uani 1 1 d . . .
O42 O 0.4418(3) 0.2865(3) -0.0296(3) 0.0506(11) Uani 1 1 d . . .
O43 O 0.2473(3) 0.1646(3) 0.5489(3) 0.0486(11) Uani 1 1 d . . .
O44 O 0.2241(3) 0.3197(3) 0.5405(3) 0.0487(11) Uani 1 1 d . . .
C1 C 0.1045(5) 0.5209(5) 0.4949(6) 0.0513(17) Uani 1 1 d . . .
C2 C 0.0309(5) 0.6055(6) 0.5030(6) 0.0589(19) Uani 1 1 d . . .
C3 C 0.0077(5) 0.6596(6) 0.4145(7) 0.063(2) Uani 1 1 d . . .
C4 C 0.0590(5) 0.6271(5) 0.3202(7) 0.0557(19) Uani 1 1 d . . .
C5 C 0.1321(4) 0.5423(4) 0.3179(5) 0.0402(14) Uani 1 1 d . . .
C6 C 0.1909(4) 0.4986(4) 0.2243(5) 0.0367(13) Uani 1 1 d . . .
C7 C 0.1627(4) 0.5334(4) 0.1272(5) 0.0444(15) Uani 1 1 d . . .
C8 C 0.1470(5) 0.6284(5) 0.0779(6) 0.0570(19) Uani 1 1 d . . .
C9 C 0.1194(7) 0.6556(7) -0.0096(7) 0.076(3) Uani 1 1 d . . .
C10 C 0.1046(7) 0.5904(7) -0.0456(7) 0.085(3) Uani 1 1 d . . .
C11 C 0.1254(6) 0.4961(6) 0.0038(7) 0.067(2) Uani 1 1 d . . .
C21 C 0.6045(5) 0.1099(6) 0.0113(6) 0.0594(19) Uani 1 1 d . . .
C22 C 0.6520(6) 0.0226(7) -0.0279(7) 0.071(2) Uani 1 1 d . . .
C23 C 0.6212(6) -0.0532(6) 0.0191(7) 0.068(2) Uani 1 1 d . . .
C24 C 0.5471(5) -0.0438(5) 0.1052(6) 0.0545(18) Uani 1 1 d . . .
C25 C 0.5048(4) 0.0433(4) 0.1420(5) 0.0397(14) Uani 1 1 d . . .
C26 C 0.4288(4) 0.0561(4) 0.2407(5) 0.0387(14) Uani 1 1 d . . .
C27 C 0.4449(4) -0.0052(4) 0.3386(5) 0.0406(14) Uani 1 1 d . . .
C28 C 0.5220(5) -0.0861(5) 0.3451(6) 0.0513(17) Uani 1 1 d . . .
C29 C 0.5306(6) -0.1373(5) 0.4426(7) 0.064(2) Uani 1 1 d . . .
C30 C 0.4617(6) -0.1058(5) 0.5284(6) 0.0559(19) Uani 1 1 d . . .
C31 C 0.3884(6) -0.0247(5) 0.5171(6) 0.0501(17) Uani 1 1 d . . .
C41 C 0.1448(7) 0.2392(7) 0.0269(8) 0.061(2) Uani 1 1 d . . .
C42 C 0.1002(7) 0.1817(7) 0.0226(8) 0.073(2) Uani 1 1 d . . .
C43 C 0.0601(8) 0.1360(8) 0.1138(10) 0.087(3) Uani 1 1 d . . .
C44 C 0.0631(6) 0.1481(6) 0.2059(7) 0.067(2) Uani 1 1 d . . .
C45 C 0.1082(5) 0.2082(5) 0.2038(5) 0.0461(15) Uani 1 1 d . . .
C46 C 0.1212(4) 0.2226(4) 0.2971(5) 0.0415(14) Uani 1 1 d . . .
C47 C 0.0942(5) 0.1643(5) 0.3985(5) 0.0450(15) Uani 1 1 d . . .
C48 C 0.0043(5) 0.1670(6) 0.4468(6) 0.062(2) Uani 1 1 d . . .
H48 H -0.0425 0.2072 0.4160 0.081 Uiso 1 1 calc R . .
C49 C -0.0162(7) 0.1098(7) 0.5412(7) 0.078(3) Uani 1 1 d . . .
H49 H -0.0766 0.1107 0.5748 0.101 Uiso 1 1 calc R . .
C50 C 0.0548(7) 0.0515(7) 0.5841(6) 0.074(2) Uani 1 1 d . . .
H50 H 0.0436 0.0111 0.6470 0.097 Uiso 1 1 calc R . .
C51 C 0.1425(6) 0.0539(5) 0.5328(6) 0.062(2) Uani 1 1 d . . .
H51 H 0.1899 0.0144 0.5630 0.081 Uiso 1 1 calc R . .
C61 C 0.5701(5) 0.3644(6) -0.0016(6) 0.0524(18) Uani 1 1 d . . .
C62 C 0.6204(5) 0.4230(6) -0.0170(7) 0.062(2) Uani 1 1 d . . .
C63 C 0.6244(6) 0.4467(6) 0.0688(7) 0.069(2) Uani 1 1 d . . .
C64 C 0.5760(5) 0.4145(5) 0.1662(6) 0.0577(19) Uani 1 1 d . . .
C65 C 0.5263(4) 0.3546(4) 0.1754(5) 0.0402(14) Uani 1 1 d . . .
C66 C 0.4689(4) 0.3189(4) 0.2748(5) 0.0363(13) Uani 1 1 d . . .
C67 C 0.4503(4) 0.3559(4) 0.3712(5) 0.0400(14) Uani 1 1 d . . .
C68 C 0.5195(6) 0.3460(6) 0.4109(6) 0.0579(19) Uani 1 1 d . . .
C69 C 0.4976(7) 0.3840(6) 0.4982(7) 0.066(2) Uani 1 1 d . . .
C70 C 0.4062(7) 0.4323(6) 0.5425(6) 0.066(2) Uani 1 1 d . . .
C71 C 0.3404(7) 0.4378(6) 0.5007(6) 0.0562(19) Uani 1 1 d . . .
C81 C 0.3779(5) 0.3108(5) -0.0710(5) 0.0466(16) Uani 1 1 d . . .
C82 C 0.4003(6) 0.3302(7) -0.1877(6) 0.072(2) Uani 1 1 d . . .
H82A H 0.4448 0.3632 -0.2158 0.094 Uiso 1 1 calc R . .
H82B H 0.3449 0.3694 -0.2081 0.094 Uiso 1 1 calc R . .
H82C H 0.4255 0.2701 -0.2134 0.094 Uiso 1 1 calc R . .
C83 C 0.2260(4) 0.2366(5) 0.5883(5) 0.0461(16) Uani 1 1 d . . .
C84 C 0.2030(7) 0.2229(6) 0.7042(6) 0.076(2) Uani 1 1 d . . .
H84A H 0.1943 0.2815 0.7249 0.098 Uiso 1 1 calc R . .
H84B H 0.2529 0.1716 0.7270 0.098 Uiso 1 1 calc R . .
H84C H 0.1473 0.2069 0.7346 0.098 Uiso 1 1 calc R . .
H1 H 0.111(5) 0.476(6) 0.558(6) 0.07(2) Uiso 1 1 d . . .
H2 H 0.007(5) 0.618(5) 0.570(6) 0.06(2) Uiso 1 1 d . . .
H3 H -0.039(5) 0.718(6) 0.406(6) 0.06(2) Uiso 1 1 d . . .
H4 H 0.045(5) 0.659(5) 0.269(6) 0.05(2) Uiso 1 1 d . . .
H8 H 0.159(4) 0.672(5) 0.104(5) 0.044(18) Uiso 1 1 d . . .
H9 H 0.113(5) 0.707(6) -0.047(6) 0.05(2) Uiso 1 1 d . . .
H10 H 0.065(7) 0.610(8) -0.099(9) 0.13(4) Uiso 1 1 d . . .
H11 H 0.098(5) 0.463(5) -0.006(6) 0.06(2) Uiso 1 1 d . . .
H21 H 0.620(5) 0.159(6) -0.022(6) 0.06(2) Uiso 1 1 d . . .
H22 H 0.707(5) 0.010(5) -0.075(5) 0.045(18) Uiso 1 1 d . . .
H23 H 0.653(4) -0.112(5) -0.009(5) 0.047(18) Uiso 1 1 d . . .
H24 H 0.518(5) -0.094(5) 0.144(6) 0.06(2) Uiso 1 1 d . . .
H28 H 0.569(5) -0.107(5) 0.294(5) 0.05(2) Uiso 1 1 d . . .
H29 H 0.582(5) -0.189(6) 0.448(6) 0.06(2) Uiso 1 1 d . . .
H30 H 0.469(6) -0.145(6) 0.593(7) 0.08(2) Uiso 1 1 d . . .
H31 H 0.342(5) 0.000(5) 0.571(6) 0.06(2) Uiso 1 1 d . . .
H41 H 0.167(5) 0.262(5) -0.018(5) 0.03(2) Uiso 1 1 d . . .
H42 H 0.106(5) 0.170(5) -0.057(6) 0.06(2) Uiso 1 1 d . . .
H43 H 0.038(7) 0.103(7) 0.113(7) 0.08(3) Uiso 1 1 d . . .
H44 H 0.018(5) 0.130(5) 0.281(6) 0.07(2) Uiso 1 1 d . . .
H61 H 0.566(4) 0.349(4) -0.044(5) 0.020(17) Uiso 1 1 d . . .
H62 H 0.653(5) 0.439(5) -0.093(6) 0.07(2) Uiso 1 1 d . . .
H63 H 0.652(6) 0.487(6) 0.058(6) 0.07(3) Uiso 1 1 d . . .
H64 H 0.575(4) 0.435(5) 0.231(5) 0.050(18) Uiso 1 1 d . . .
H68 H 0.580(5) 0.306(5) 0.372(5) 0.042(17) Uiso 1 1 d . . .
H69 H 0.553(5) 0.375(5) 0.514(6) 0.06(2) Uiso 1 1 d . . .
H70 H 0.387(5) 0.462(5) 0.603(6) 0.06(2) Uiso 1 1 d . . .
H71 H 0.286(5) 0.469(5) 0.518(6) 0.06(3) Uiso 1 1 d . . .
S1 S 0.0084(6) 0.8903(5) 0.1388(6) 0.235(3) Uani 1 1 d U . .
C91 C 0.119(2) 0.8536(14) 0.1628(18) 0.178(9) Uani 1 1 d U . .
N91 N 0.194(3) 0.819(3) 0.175(3) 0.40(2) Uani 1 1 d U . .
O51 O 0.0851(8) 0.4795(8) 0.7717(5) 0.160(4) Uani 1 1 d U . .
OM1 O 0.3237(10) 0.6373(11) 0.2975(11) 0.180(5) Uiso 0.90 1 d P . .
CM1 C 0.3284(13) 0.7126(14) 0.2252(15) 0.147(6) Uiso 0.90 1 d P . .
OM2 O 0.3697(13) 0.8438(13) 0.2830(14) 0.201(6) Uiso 0.80 1 d P . .
CM2 C 0.2831(18) 0.8952(17) 0.3225(18) 0.168(8) Uiso 0.80 1 d P . .
OM3 O 0.254(3) 0.908(3) 0.825(3) 0.281(17) Uiso 0.50 1 d P . .
CM3 C 0.293(3) 0.858(3) 0.739(4) 0.199(16) Uiso 0.50 1 d P . .
OW1 O 0.2108(11) 0.7769(12) 0.6616(13) 0.232(6) Uiso 1 1 d . . .
OW2 O 0.2144(17) 0.6389(19) 0.657(2) 0.256(10) Uiso 0.70 1 d P . .

loop_
_atom_site_aniso_label
_atom_site_aniso_U_11
_atom_site_aniso_U_22
_atom_site_aniso_U_33
_atom_site_aniso_U_23
_atom_site_aniso_U_13
_atom_site_aniso_U_12
Ni1 0.0402(4) 0.0358(4) 0.0349(4) -0.0101(3) -0.0143(3) -0.0068(3)
Ni2 0.0367(4) 0.0335(4) 0.0313(4) -0.0064(3) -0.0081(3) -0.0085(3)
Ni3 0.0427(4) 0.0297(4) 0.0342(4) -0.0042(3) -0.0116(3) -0.0120(3)
Ni4 0.0418(4) 0.0306(4) 0.0310(4) -0.0084(3) -0.0084(3) -0.0105(3)
O1 0.041(2) 0.034(2) 0.030(2) -0.0072(17) -0.0089(18) -0.0082(18)
N1 0.048(3) 0.036(3) 0.042(3) -0.015(2) -0.005(2) -0.013(2)
N2 0.040(3) 0.027(2) 0.030(2) -0.008(2) -0.008(2) -0.009(2)
N3 0.050(3) 0.044(3) 0.047(3) -0.011(3) -0.022(3) -0.003(3)
O11 0.038(2) 0.030(2) 0.034(2) -0.0068(17) -0.0142(18) -0.0034(17)
N11 0.037(3) 0.040(3) 0.043(3) -0.015(2) -0.008(2) -0.003(2)
N12 0.040(3) 0.028(2) 0.036(3) -0.008(2) -0.015(2) -0.009(2)
N13 0.056(3) 0.028(3) 0.045(3) 0.002(2) -0.023(3) -0.013(2)
O21 0.044(2) 0.033(2) 0.032(2) -0.0098(16) -0.0122(18) -0.0125(18)
N21 0.042(3) 0.049(3) 0.053(3) -0.016(3) -0.022(3) -0.008(3)
N22 0.034(3) 0.032(3) 0.041(3) -0.010(2) -0.012(2) -0.004(2)
N23 0.057(3) 0.042(3) 0.045(3) -0.004(2) -0.009(3) -0.025(3)
O31 0.040(2) 0.030(2) 0.029(2) -0.0029(16) -0.0095(17) -0.0129(17)
N31 0.039(3) 0.042(3) 0.043(3) -0.004(2) -0.008(2) -0.014(2)
N32 0.036(3) 0.027(2) 0.034(3) -0.003(2) -0.013(2) -0.008(2)
N33 0.056(3) 0.039(3) 0.038(3) -0.012(2) -0.016(2) -0.020(3)
O41 0.054(3) 0.059(3) 0.035(2) -0.011(2) -0.015(2) -0.014(2)
O42 0.050(3) 0.063(3) 0.033(2) -0.006(2) -0.009(2) -0.015(2)
O43 0.066(3) 0.045(3) 0.035(2) -0.005(2) -0.013(2) -0.020(2)
O44 0.066(3) 0.044(3) 0.034(2) -0.010(2) -0.006(2) -0.021(2)
C1 0.058(4) 0.046(4) 0.049(4) -0.022(3) -0.004(3) -0.017(3)
C2 0.063(5) 0.056(5) 0.056(5) -0.029(4) -0.006(4) -0.013(4)
C3 0.045(4) 0.050(4) 0.088(6) -0.038(4) -0.010(4) 0.001(4)
C4 0.054(4) 0.045(4) 0.064(5) -0.017(4) -0.022(4) -0.002(3)
C5 0.038(3) 0.035(3) 0.053(4) -0.014(3) -0.015(3) -0.011(3)
C6 0.037(3) 0.027(3) 0.045(3) -0.009(3) -0.013(3) -0.007(3)
C7 0.041(4) 0.036(3) 0.050(4) -0.013(3) -0.017(3) 0.001(3)
C8 0.059(5) 0.040(4) 0.067(5) -0.003(3) -0.032(4) -0.002(3)
C9 0.093(7) 0.049(5) 0.069(6) 0.012(4) -0.041(5) -0.004(5)
C10 0.104(7) 0.071(6) 0.071(6) -0.009(5) -0.060(6) 0.010(5)
C11 0.075(6) 0.064(5) 0.066(5) -0.020(4) -0.045(5) 0.002(4)
C21 0.054(5) 0.054(5) 0.056(5) -0.015(4) -0.003(4) -0.010(4)
C22 0.046(5) 0.081(6) 0.060(5) -0.033(5) 0.000(4) 0.009(4)
C23 0.072(5) 0.055(5) 0.071(5) -0.037(4) -0.026(5) 0.008(4)
C24 0.050(4) 0.048(4) 0.063(5) -0.023(4) -0.020(4) -0.001(3)
C25 0.038(3) 0.033(3) 0.045(4) -0.013(3) -0.016(3) 0.000(3)
C26 0.047(4) 0.028(3) 0.046(4) -0.009(3) -0.018(3) -0.011(3)
C27 0.046(4) 0.030(3) 0.050(4) -0.008(3) -0.018(3) -0.012(3)
C28 0.051(4) 0.039(4) 0.059(5) -0.004(3) -0.021(4) -0.008(3)
C29 0.065(5) 0.037(4) 0.091(6) 0.006(4) -0.045(5) -0.009(4)
C30 0.069(5) 0.041(4) 0.060(5) 0.009(4) -0.038(4) -0.016(4)
C31 0.066(5) 0.041(4) 0.044(4) 0.005(3) -0.022(4) -0.021(4)
C41 0.066(6) 0.070(6) 0.059(6) -0.022(5) -0.028(5) -0.017(5)
C42 0.083(6) 0.079(6) 0.082(6) -0.030(5) -0.043(5) -0.023(5)
C43 0.102(8) 0.087(7) 0.112(9) -0.029(6) -0.048(7) -0.046(6)
C44 0.077(6) 0.068(5) 0.079(6) -0.013(4) -0.033(5) -0.037(4)
C45 0.044(4) 0.044(4) 0.053(4) -0.013(3) -0.023(3) -0.007(3)
C46 0.042(3) 0.039(3) 0.049(4) -0.012(3) -0.016(3) -0.013(3)
C47 0.047(4) 0.043(4) 0.050(4) -0.012(3) -0.010(3) -0.020(3)
C48 0.059(5) 0.063(5) 0.075(5) -0.020(4) -0.011(4) -0.031(4)
C49 0.073(6) 0.093(7) 0.079(6) -0.025(5) 0.005(5) -0.056(5)
C50 0.092(7) 0.093(6) 0.054(5) 0.003(4) -0.008(5) -0.067(6)
C51 0.078(5) 0.056(4) 0.058(5) 0.006(4) -0.018(4) -0.036(4)
C61 0.050(4) 0.057(5) 0.039(4) -0.006(4) -0.002(3) -0.018(4)
C62 0.055(5) 0.059(5) 0.056(5) 0.005(4) -0.003(4) -0.025(4)
C63 0.071(5) 0.062(5) 0.075(6) -0.012(4) 0.006(4) -0.044(5)
C64 0.067(5) 0.051(4) 0.060(5) -0.011(4) -0.010(4) -0.031(4)
C65 0.038(3) 0.035(3) 0.045(4) -0.005(3) -0.014(3) -0.009(3)
C66 0.036(3) 0.030(3) 0.042(3) -0.005(3) -0.013(3) -0.008(3)
C67 0.050(4) 0.035(3) 0.044(4) -0.005(3) -0.017(3) -0.020(3)
C68 0.067(5) 0.054(4) 0.068(5) -0.006(4) -0.034(4) -0.025(4)
C69 0.092(7) 0.069(5) 0.065(5) 0.001(4) -0.043(5) -0.044(5)
C70 0.102(7) 0.077(5) 0.047(4) -0.017(4) -0.021(4) -0.054(5)
C71 0.075(6) 0.055(5) 0.046(4) -0.012(4) -0.015(4) -0.028(4)
C81 0.064(5) 0.041(4) 0.031(3) -0.007(3) -0.011(3) -0.014(3)
C82 0.086(6) 0.088(6) 0.040(4) -0.009(4) -0.019(4) -0.025(5)
C83 0.045(4) 0.055(4) 0.033(3) -0.007(3) -0.005(3) -0.017(3)
C84 0.103(7) 0.072(5) 0.037(4) -0.008(4) -0.009(4) -0.022(5)
S1 0.286(9) 0.200(6) 0.265(8) -0.067(5) -0.110(7) -0.078(6)
C91 0.24(3) 0.126(13) 0.175(18) -0.009(12) -0.04(2) -0.091(16)
N91 0.34(4) 0.65(6) 0.32(4) -0.15(4) 0.06(3) -0.37(4)
O51 0.259(12) 0.213(10) 0.060(4) -0.061(5) -0.053(6) -0.097(9)

loop_
_atom_type_symbol
_atom_type_description
_atom_type_scat_dispersion_real
_atom_type_scat_dispersion_imag
_atom_type_scat_source
C C 0.0033 0.0016 'International Tables Vol C Tables 4.2.6.8 and 6.1.1.4'
H H 0.0000 0.0000 'International Tables Vol C Tables 4.2.6.8 and 6.1.1.4'
N N 0.0061 0.0033 'International Tables Vol C Tables 4.2.6.8 and 6.1.1.4'
O O 0.0106 0.0060 'International Tables Vol C Tables 4.2.6.8 and 6.1.1.4'
S S 0.1246 0.1234 'International Tables Vol C Tables 4.2.6.8 and 6.1.1.4'
Ni Ni 0.3393 1.1124 'International Tables Vol C Tables 4.2.6.8 and 6.1.1.4'

loop_
_geom_angle_atom_site_label_1
_geom_angle_atom_site_label_2
_geom_angle_atom_site_label_3
_geom_angle
_geom_angle_site_symmetry_1
_geom_angle_site_symmetry_3
_geom_angle_publ_flag
O41 Ni1 O1 92.74(17) . . ?
O41 Ni1 N21 88.5(2) . . ?
O1 Ni1 N21 177.26(19) . . ?
O41 Ni1 N22 164.56(19) . . ?
O1 Ni1 N22 99.19(18) . . ?
N21 Ni1 N22 79.1(2) . . ?
O41 Ni1 N3 86.2(2) . . ?
O1 Ni1 N3 81.4(2) . . ?
N21 Ni1 N3 101.1(2) . . ?
N22 Ni1 N3 105.2(2) . . ?
O41 Ni1 O11 88.49(17) . . ?
O1 Ni1 O11 82.18(16) . . ?
N21 Ni1 O11 95.43(19) . . ?
N22 Ni1 O11 83.50(17) . . ?
N3 Ni1 O11 162.44(19) . . ?
O42 Ni2 N31 89.7(2) . . ?
O42 Ni2 O11 92.28(17) . . ?
N31 Ni2 O11 177.01(18) . . ?
O42 Ni2 N32 166.44(19) . . ?
N31 Ni2 N32 79.1(2) . . ?
O11 Ni2 N32 98.56(17) . . ?
O42 Ni2 N11 86.3(2) . . ?
N31 Ni2 N11 99.5(2) . . ?
O11 Ni2 N11 82.85(19) . . ?
N32 Ni2 N11 103.02(19) . . ?
O42 Ni2 O1 89.75(17) . . ?
N31 Ni2 O1 95.01(19) . . ?
O11 Ni2 O1 82.80(16) . . ?
N32 Ni2 O1 83.60(16) . . ?
N11 Ni2 O1 164.95(18) . . ?
N13 Ni3 O43 88.7(2) . . ?
N13 Ni3 O21 177.63(19) . . ?
O43 Ni3 O21 92.65(17) . . ?
N13 Ni3 N12 79.3(2) . . ?
O43 Ni3 N12 165.13(19) . . ?
O21 Ni3 N12 99.05(17) . . ?
N13 Ni3 N23 100.1(2) . . ?
O43 Ni3 N23 85.3(2) . . ?
O21 Ni3 N23 81.94(19) . . ?
N12 Ni3 N23 105.3(2) . . ?
N13 Ni3 O31 95.37(19) . . ?
O43 Ni3 O31 89.24(16) . . ?
O21 Ni3 O31 82.68(16) . . ?
N12 Ni3 O31 83.23(16) . . ?
N23 Ni3 O31 163.42(18) . . ?
O44 Ni4 N1 89.4(2) . . ?
O44 Ni4 O31 92.75(17) . . ?
N1 Ni4 O31 177.75(18) . . ?
O44 Ni4 N2 166.32(19) . . ?
N1 Ni4 N2 79.20(19) . . ?
O31 Ni4 N2 98.57(17) . . ?
O44 Ni4 N33 84.9(2) . . ?
N1 Ni4 N33 99.1(2) . . ?
O31 Ni4 N33 81.62(19) . . ?
N2 Ni4 N33 104.28(19) . . ?
O44 Ni4 O21 89.82(17) . . ?
N1 Ni4 O21 96.66(19) . . ?
O31 Ni4 O21 82.80(16) . . ?
N2 Ni4 O21 84.04(17) . . ?
N33 Ni4 O21 163.27(17) . . ?
N2 O1 Ni1 106.7(3) . . ?
N2 O1 Ni2 130.9(3) . . ?
Ni1 O1 Ni2 94.79(17) . . ?
C1 N1 C5 119.6(6) . . ?
C1 N1 Ni4 125.5(5) . . ?
C5 N1 Ni4 114.9(4) . . ?
C6 N2 O1 115.2(5) . . ?
C6 N2 Ni4 113.0(4) . . ?
O1 N2 Ni4 127.2(3) . . ?
C11 N3 C7 117.4(6) . . ?
C11 N3 Ni1 120.9(5) . . ?
C7 N3 Ni1 118.4(4) . . ?
N12 O11 Ni2 106.1(3) . . ?
N12 O11 Ni1 130.8(3) . . ?
Ni2 O11 Ni1 93.48(16) . . ?
C21 N11 C25 118.0(6) . . ?
C21 N11 Ni2 121.6(5) . . ?
C25 N11 Ni2 117.7(4) . . ?
C26 N12 O11 115.6(5) . . ?
C26 N12 Ni3 112.7(4) . . ?
O11 N12 Ni3 127.4(3) . . ?
C31 N13 C27 119.1(6) . . ?
C31 N13 Ni3 125.9(5) . . ?
C27 N13 Ni3 114.6(4) . . ?
N22 O21 Ni3 105.5(3) . . ?
N22 O21 Ni4 131.6(3) . . ?
Ni3 O21 Ni4 93.96(17) . . ?
C41 N21 C45 117.9(7) . . ?
C41 N21 Ni1 127.5(6) . . ?
C45 N21 Ni1 114.1(4) . . ?
C46 N22 O21 114.8(5) . . ?
C46 N22 Ni1 114.4(4) . . ?
O21 N22 Ni1 127.1(3) . . ?
C51 N23 C47 116.4(6) . . ?
C51 N23 Ni3 121.2(5) . . ?
C47 N23 Ni3 118.1(4) . . ?
N32 O31 Ni4 105.8(3) . . ?
N32 O31 Ni3 131.2(3) . . ?
Ni4 O31 Ni3 93.59(17) . . ?
C65 N31 C61 119.6(6) . . ?
C65 N31 Ni2 114.4(4) . . ?
C61 N31 Ni2 125.6(5) . . ?
C66 N32 O31 114.9(5) . . ?
C66 N32 Ni2 113.3(4) . . ?
O31 N32 Ni2 127.8(3) . . ?
C67 N33 C71 117.0(6) . . ?
C67 N33 Ni4 118.4(4) . . ?
C71 N33 Ni4 120.9(5) . . ?
C81 O41 Ni1 129.3(4) . . ?
C81 O42 Ni2 128.7(4) . . ?
C83 O43 Ni3 129.0(4) . . ?
C83 O44 Ni4 128.4(4) . . ?
N1 C1 C2 122.7(7) . . ?
N1 C1 H1 118(5) . . ?
C2 C1 H1 117(5) . . ?
C3 C2 C1 118.3(7) . . ?
C3 C2 H2 130(5) . . ?
C1 C2 H2 111(5) . . ?
C2 C3 C4 119.3(7) . . ?
C2 C3 H3 129(5) . . ?
C4 C3 H3 111(5) . . ?
C5 C4 C3 119.1(8) . . ?
C5 C4 H4 122(6) . . ?
C3 C4 H4 119(6) . . ?
N1 C5 C4 120.9(6) . . ?
N1 C5 C6 114.1(5) . . ?
C4 C5 C6 124.9(6) . . ?
N2 C6 C5 116.6(5) . . ?
N2 C6 C7 122.4(5) . . ?
C5 C6 C7 120.9(5) . . ?
N3 C7 C8 121.8(6) . . ?
N3 C7 C6 115.9(5) . . ?
C8 C7 C6 122.3(6) . . ?
C9 C8 C7 119.0(8) . . ?
C9 C8 H8 122(4) . . ?
C7 C8 H8 119(4) . . ?
C8 C9 C10 119.7(8) . . ?
C8 C9 H9 127(5) . . ?
C10 C9 H9 113(5) . . ?
C9 C10 C11 118.6(8) . . ?
C9 C10 H10 124(6) . . ?
C11 C10 H10 117(6) . . ?
N3 C11 C10 123.2(8) . . ?
N3 C11 H11 117(5) . . ?
C10 C11 H11 115(5) . . ?
N11 C21 C22 122.4(8) . . ?
N11 C21 H21 119(5) . . ?
C22 C21 H21 119(5) . . ?
C23 C22 C21 118.7(8) . . ?
C23 C22 H22 116(4) . . ?
C21 C22 H22 125(4) . . ?
C22 C23 C24 119.5(7) . . ?
C22 C23 H23 118(4) . . ?
C24 C23 H23 122(4) . . ?
C23 C24 C25 119.1(8) . . ?
C23 C24 H24 126(4) . . ?
C25 C24 H24 115(4) . . ?
N11 C25 C24 122.2(6) . . ?
N11 C25 C26 115.8(5) . . ?
C24 C25 C26 122.0(6) . . ?
N12 C26 C27 116.6(5) . . ?
N12 C26 C25 122.9(5) . . ?
C27 C26 C25 120.1(5) . . ?
N13 C27 C28 121.2(6) . . ?
N13 C27 C26 114.6(5) . . ?
C28 C27 C26 124.2(6) . . ?
C27 C28 C29 119.0(8) . . ?
C27 C28 H28 126(5) . . ?
C29 C28 H28 114(5) . . ?
C30 C29 C28 118.7(7) . . ?
C30 C29 H29 122(5) . . ?
C28 C29 H29 119(5) . . ?
C31 C30 C29 119.6(7) . . ?
C31 C30 H30 125(5) . . ?
C29 C30 H30 116(5) . . ?
N13 C31 C30 122.4(8) . . ?
N13 C31 H31 114(5) . . ?
C30 C31 H31 123(5) . . ?
N21 C41 C42 124.4(10) . . ?
N21 C41 H41 116(7) . . ?
C42 C41 H41 119(6) . . ?
C43 C42 C41 116.7(9) . . ?
C43 C42 H42 125(4) . . ?
C41 C42 H42 118(4) . . ?
C42 C43 C44 121.2(9) . . ?
C42 C43 H43 118(8) . . ?
C44 C43 H43 121(8) . . ?
C43 C44 C45 118.5(9) . . ?
C43 C44 H44 124(4) . . ?
C45 C44 H44 116(4) . . ?
N21 C45 C44 121.2(7) . . ?
N21 C45 C46 114.9(6) . . ?
C44 C45 C46 123.7(7) . . ?
N22 C46 C47 123.1(6) . . ?
N22 C46 C45 115.8(6) . . ?
C47 C46 C45 120.8(5) . . ?
N23 C47 C48 122.4(7) . . ?
N23 C47 C46 115.0(5) . . ?
C48 C47 C46 122.6(7) . . ?
C47 C48 C49 119.7(8) . . ?
C47 C48 H48 120.1 . . ?
C49 C48 H48 120.1 . . ?
C50 C49 C48 118.3(8) . . ?
C50 C49 H49 120.8 . . ?
C48 C49 H49 120.8 . . ?
C51 C50 C49 118.8(8) . . ?
C51 C50 H50 120.6 . . ?
C49 C50 H50 120.6 . . ?
N23 C51 C50 124.2(8) . . ?
N23 C51 H51 117.9 . . ?
C50 C51 H51 117.9 . . ?
N31 C61 C62 123.0(8) . . ?
N31 C61 H61 114(5) . . ?
C62 C61 H61 123(5) . . ?
C61 C62 C63 117.9(7) . . ?
C61 C62 H62 113(4) . . ?
C63 C62 H62 129(4) . . ?
C62 C63 C64 120.0(8) . . ?
C62 C63 H63 117(6) . . ?
C64 C63 H63 123(6) . . ?
C63 C64 C65 118.6(8) . . ?
C63 C64 H64 121(4) . . ?
C65 C64 H64 121(4) . . ?
N31 C65 C64 121.0(6) . . ?
N31 C65 C66 115.3(5) . . ?
C64 C65 C66 123.6(6) . . ?
N32 C66 C65 116.3(5) . . ?
N32 C66 C67 122.8(5) . . ?
C65 C66 C67 120.7(5) . . ?
N33 C67 C68 122.7(6) . . ?
N33 C67 C66 114.7(5) . . ?
C68 C67 C66 122.6(6) . . ?
C69 C68 C67 119.5(8) . . ?
C69 C68 H68 129(4) . . ?
C67 C68 H68 111(4) . . ?
C68 C69 C70 118.4(8) . . ?
C68 C69 H69 110(5) . . ?
C70 C69 H69 132(5) . . ?
C71 C70 C69 119.2(8) . . ?
C71 C70 H70 119(5) . . ?
C69 C70 H70 122(4) . . ?
N33 C71 C70 123.1(9) . . ?
N33 C71 H71 111(6) . . ?
C70 C71 H71 126(6) . . ?
O41 C81 O42 125.6(6) . . ?
O41 C81 C82 115.4(7) . . ?
O42 C81 C82 119.0(7) . . ?
C81 C82 H82A 109.5 . . ?
C81 C82 H82B 109.5 . . ?
H82A C82 H82B 109.5 . . ?
C81 C82 H82C 109.5 . . ?
H82A C82 H82C 109.5 . . ?
H82B C82 H82C 109.5 . . ?
O43 C83 O44 126.1(6) . . ?
O43 C83 C84 117.2(6) . . ?
O44 C83 C84 116.7(6) . . ?
C83 C84 H84A 109.5 . . ?
C83 C84 H84B 109.5 . . ?
H84A C84 H84B 109.5 . . ?
C83 C84 H84C 109.5 . . ?
H84A C84 H84C 109.5 . . ?
H84B C84 H84C 109.5 . . ?
N91 C91 S1 172(3) . . ?

loop_
_geom_bond_atom_site_label_1
_geom_bond_atom_site_label_2
_geom_bond_distance
_geom_bond_site_symmetry_2
_geom_bond_publ_flag
Ni1 O41 2.017(5) . ?
Ni1 O1 2.045(4) . ?
Ni1 N21 2.049(5) . ?
Ni1 N22 2.064(5) . ?
Ni1 N3 2.114(5) . ?
Ni1 O11 2.158(4) . ?
Ni2 O42 2.020(5) . ?
Ni2 N31 2.043(5) . ?
Ni2 O11 2.055(4) . ?
Ni2 N32 2.073(5) . ?
Ni2 N11 2.113(5) . ?
Ni2 O1 2.123(4) . ?
Ni3 N13 2.024(5) . ?
Ni3 O43 2.025(4) . ?
Ni3 O21 2.044(4) . ?
Ni3 N12 2.083(5) . ?
Ni3 N23 2.109(6) . ?
Ni3 O31 2.144(4) . ?
Ni4 O44 2.017(4) . ?
Ni4 N1 2.029(5) . ?
Ni4 O31 2.048(4) . ?
Ni4 N2 2.076(5) . ?
Ni4 N33 2.116(5) . ?
Ni4 O21 2.135(4) . ?
O1 N2 1.377(6) . ?
N1 C1 1.329(8) . ?
N1 C5 1.344(8) . ?
N2 C6 1.297(7) . ?
N3 C11 1.332(9) . ?
N3 C7 1.353(8) . ?
O11 N12 1.359(6) . ?
N11 C21 1.327(9) . ?
N11 C25 1.342(8) . ?
N12 C26 1.301(8) . ?
N13 C31 1.343(8) . ?
N13 C27 1.345(8) . ?
O21 N22 1.377(6) . ?
N21 C41 1.328(10) . ?
N21 C45 1.346(9) . ?
N22 C46 1.303(8) . ?
N23 C51 1.341(9) . ?
N23 C47 1.355(9) . ?
O31 N32 1.365(6) . ?
N31 C65 1.324(8) . ?
N31 C61 1.342(9) . ?
N32 C66 1.301(7) . ?
N33 C67 1.341(8) . ?
N33 C71 1.349(9) . ?
O41 C81 1.250(8) . ?
O42 C81 1.254(8) . ?
O43 C83 1.238(8) . ?
O44 C83 1.255(8) . ?
C1 C2 1.373(10) . ?
C1 H1 0.97(8) . ?
C2 C3 1.371(12) . ?
C2 H2 0.92(8) . ?
C3 C4 1.395(11) . ?
C3 H3 0.92(8) . ?
C4 C5 1.372(9) . ?
C4 H4 0.79(7) . ?
C5 C6 1.475(8) . ?
C6 C7 1.481(9) . ?
C7 C8 1.389(10) . ?
C8 C9 1.357(11) . ?
C8 H8 0.96(7) . ?
C9 C10 1.366(14) . ?
C9 H9 0.81(7) . ?
C10 C11 1.378(12) . ?
C10 H10 1.06(11) . ?
C11 H11 0.87(7) . ?
C21 C22 1.402(11) . ?
C21 H21 0.86(7) . ?
C22 C23 1.357(13) . ?
C22 H22 0.89(7) . ?
C23 C24 1.367(11) . ?
C23 H23 0.96(7) . ?
C24 C25 1.384(9) . ?
C24 H24 0.99(7) . ?
C25 C26 1.497(9) . ?
C26 C27 1.476(9) . ?
C27 C28 1.383(9) . ?
C28 C29 1.398(11) . ?
C28 H28 0.86(7) . ?
C29 C30 1.371(12) . ?
C29 H29 0.91(8) . ?
C30 C31 1.359(10) . ?
C30 H30 0.96(8) . ?
C31 H31 0.90(7) . ?
C41 C42 1.370(12) . ?
C41 H41 0.68(6) . ?
C42 C43 1.354(14) . ?
C42 H42 1.14(8) . ?
C43 C44 1.373(13) . ?
C43 H43 0.73(9) . ?
C44 C45 1.379(10) . ?
C44 H44 1.09(8) . ?
C45 C46 1.484(9) . ?
C46 C47 1.475(9) . ?
C47 C48 1.376(10) . ?
C48 C49 1.380(12) . ?
C48 H48 0.9300 . ?
C49 C50 1.373(13) . ?
C49 H49 0.9300 . ?
C50 C51 1.372(11) . ?
C50 H50 0.9300 . ?
C51 H51 0.9300 . ?
C61 C62 1.371(11) . ?
C61 H61 0.73(6) . ?
C62 C63 1.377(12) . ?
C62 H62 1.02(8) . ?
C63 C64 1.381(11) . ?
C63 H63 0.85(8) . ?
C64 C65 1.404(9) . ?
C64 H64 1.04(7) . ?
C65 C66 1.477(9) . ?
C66 C67 1.495(8) . ?
C67 C68 1.373(9) . ?
C68 C69 1.371(12) . ?
C68 H68 0.99(7) . ?
C69 C70 1.375(13) . ?
C69 H69 0.96(8) . ?
C70 C71 1.365(12) . ?
C70 H70 0.96(8) . ?
C71 H71 0.81(7) . ?
C81 C82 1.514(9) . ?
C82 H82A 0.9600 . ?
C82 H82B 0.9600 . ?
C82 H82C 0.9600 . ?
C83 C84 1.505(9) . ?
C84 H84A 0.9600 . ?
C84 H84B 0.9600 . ?
C84 H84C 0.9600 . ?
S1 C91 1.80(3) . ?
C91 N91 1.18(4) . ?
OM1 CM1 1.316(19) . ?
OM2 CM2 1.32(2) . ?
OM3 CM3 1.42(5) . ?
